data_4337175
loop_
_publ_author_name
'Kumar, Shanish'
'Mani, Ganesan'
'Dutta, Debodyuti'
'Mishra, Sabyashachi'

_publ_section_title
;
 Structural Diversity of Copper(I) Complexes Formed by Pyrrole- and
 Dipyrrolylmethane-Based Diphosphine Ligands with
 Cu-X&#x00B7;&#x00B7;&#x00B7;HN Hydrogen Bonds.
;
_journal_issue 2
_journal_name_full 'Inorganic chemistry'
_journal_page_first 700
_journal_page_last 709
_journal_paper_doi 10.1021/ic402253y
_journal_volume 53
_journal_year 2014
_chemical_formula_sum 'C47 H40 Br Cu N2 P2'
_chemical_formula_weight 838.20
_chemical_name_systematic
;
 ?
;
_space_group_IT_number 2
_symmetry_cell_setting triclinic
_symmetry_space_group_name_Hall '-P 1'
_symmetry_space_group_name_H-M 'P -1'
_atom_sites_solution_hydrogens geom
_atom_sites_solution_primary direct
_atom_sites_solution_secondary difmap
_audit_creation_method SHELXL-97
_cell_angle_alpha 112.608(18)
_cell_angle_beta 94.64(2)
_cell_angle_gamma 94.06(2)
_cell_formula_units_Z 2
_cell_length_a 11.122(6)
_cell_length_b 13.824(8)
_cell_length_c 14.055(8)
_cell_measurement_reflns_used 23932
_cell_measurement_temperature 293(2)
_cell_measurement_theta_max 25.00
_cell_measurement_theta_min 1.58
_cell_volume 1976.1(19)
_computing_structure_refinement 'SHELXL-97 (Sheldrick, 2008)'
_computing_structure_solution 'SHELXS-97 (Sheldrick, 1990)'
_diffrn_ambient_temperature 293(2)
_diffrn_measured_fraction_theta_full 0.997
_diffrn_measured_fraction_theta_max 0.997
_diffrn_measurement_device_type 'Bruker CCD APEX 2'
_diffrn_measurement_method hemisphere
_diffrn_radiation_monochromator graphite
_diffrn_radiation_source 'fine-focus sealed tube'
_diffrn_radiation_type MoK\a
_diffrn_radiation_wavelength 0.71073
_diffrn_reflns_av_R_equivalents 0.1513
_diffrn_reflns_av_sigmaI/netI 0.1862
_diffrn_reflns_limit_h_max 13
_diffrn_reflns_limit_h_min -13
_diffrn_reflns_limit_k_max 16
_diffrn_reflns_limit_k_min -16
_diffrn_reflns_limit_l_max 16
_diffrn_reflns_limit_l_min -16
_diffrn_reflns_number 23932
_diffrn_reflns_theta_full 25.00
_diffrn_reflns_theta_max 25.00
_diffrn_reflns_theta_min 1.58
_exptl_absorpt_coefficient_mu 1.680
_exptl_absorpt_correction_T_max 0.9222
_exptl_absorpt_correction_T_min 0.7643
_exptl_absorpt_correction_type multi-scan
_exptl_absorpt_process_details SADABS
_exptl_crystal_colour Colorless
_exptl_crystal_density_diffrn 1.409
_exptl_crystal_density_method 'not measured'
_exptl_crystal_description Prism
_exptl_crystal_F_000 860
_exptl_crystal_size_max 0.17
_exptl_crystal_size_mid 0.12
_exptl_crystal_size_min 0.05
_refine_diff_density_max 0.425
_refine_diff_density_min -0.493
_refine_diff_density_rms 0.082
_refine_ls_extinction_method none
_refine_ls_goodness_of_fit_ref 0.978
_refine_ls_hydrogen_treatment mixed
_refine_ls_matrix_type full
_refine_ls_number_parameters 484
_refine_ls_number_reflns 6942
_refine_ls_number_restraints 0
_refine_ls_restrained_S_all 0.978
_refine_ls_R_factor_all 0.1728
_refine_ls_R_factor_gt 0.0609
_refine_ls_shift/su_max 0.006
_refine_ls_shift/su_mean 0.001
_refine_ls_structure_factor_coef Fsqd
_refine_ls_weighting_details 'calc w=1/[\s^2^(Fo^2^)+(0.0275P)^2^+0.0000P] where P=(Fo^2^+2Fc^2^)/3'
_refine_ls_weighting_scheme calc
_refine_ls_wR_factor_gt 0.0862
_refine_ls_wR_factor_ref 0.1194
_reflns_number_gt 3211
_reflns_number_total 6942
_reflns_threshold_expression >2\s(I)
_cod_data_source_file ic402253y_si_002.cif
_cod_data_source_block complex5
_cod_depositor_comments
;
The following automatic conversions were performed:

'_symmetry_cell_setting' value 'Triclinic' changed to 'triclinic'
according to
/usr/data/users/saulius/automatic-downloads/current/ACS/lib/dictionaries/cif_core.dic
dictionary named 'cif_core.dic' version 2.4.2 from 2011-04-26.

Automatic conversion script
Id: cif_fix_values 2281 2013-09-26 08:29:07Z andrius 
;
_cod_original_cell_volume 1976(2)
_cod_original_sg_symbol_H-M P-1
_cod_database_code 4337175

loop_
_symmetry_equiv_pos_as_xyz
'x, y, z'
'-x, -y, -z'

loop_
_atom_site_label
_atom_site_type_symbol
_atom_site_fract_x
_atom_site_fract_y
_atom_site_fract_z
_atom_site_U_iso_or_equiv
_atom_site_adp_type
_atom_site_occupancy
_atom_site_symmetry_multiplicity
_atom_site_calc_flag
_atom_site_refinement_flags
C1 C 0.9943(6) -0.0705(5) 0.7758(5) 0.0427(18) Uani 1 1 d .
C2 C 1.0952(7) -0.1233(6) 0.7710(5) 0.066(2) Uani 1 1 d .
H2 H 1.1717 -0.0871 0.7800 0.079 Uiso 1 1 calc R
C3 C 1.0851(9) -0.2293(7) 0.7532(6) 0.079(3) Uani 1 1 d .
H3 H 1.1545 -0.2632 0.7519 0.095 Uiso 1 1 calc R
C4 C 0.9729(10) -0.2844(7) 0.7373(6) 0.078(3) Uani 1 1 d .
H4 H 0.9660 -0.3560 0.7240 0.093 Uiso 1 1 calc R
C5 C 0.8708(8) -0.2334(7) 0.7412(6) 0.077(3) Uani 1 1 d .
H5 H 0.7945 -0.2706 0.7306 0.093 Uiso 1 1 calc R
C6 C 0.8812(6) -0.1257(6) 0.7611(5) 0.053(2) Uani 1 1 d .
H6 H 0.8118 -0.0913 0.7644 0.064 Uiso 1 1 calc R
C7 C 0.8784(5) 0.1175(5) 0.8454(5) 0.0409(18) Uani 1 1 d .
C8 C 0.8620(6) 0.1193(6) 0.9426(5) 0.061(2) Uani 1 1 d .
H8 H 0.9210 0.0967 0.9776 0.073 Uiso 1 1 calc R
C9 C 0.7590(7) 0.1542(6) 0.9886(6) 0.074(3) Uani 1 1 d .
H9 H 0.7499 0.1556 1.0542 0.088 Uiso 1 1 calc R
C10 C 0.6721(7) 0.1862(6) 0.9386(7) 0.074(3) Uani 1 1 d .
H10 H 0.6025 0.2081 0.9693 0.089 Uiso 1 1 calc R
C11 C 0.6860(7) 0.1866(7) 0.8432(8) 0.087(3) Uani 1 1 d .
H11 H 0.6263 0.2094 0.8091 0.105 Uiso 1 1 calc R
C12 C 0.7896(6) 0.1527(6) 0.7969(6) 0.071(3) Uani 1 1 d .
H12 H 0.7990 0.1539 0.7322 0.085 Uiso 1 1 calc R
C13 C 0.9874(5) 0.0443(5) 0.6500(4) 0.0404(18) Uani 1 1 d .
H13A H 1.0336 -0.0122 0.6119 0.048 Uiso 1 1 calc R
H13B H 0.9022 0.0193 0.6264 0.048 Uiso 1 1 calc R
C14 C 1.0180(6) 0.1353(5) 0.6202(5) 0.0383(17) Uani 1 1 d .
C15 C 0.9515(6) 0.1814(5) 0.5668(5) 0.0475(19) Uani 1 1 d .
H15 H 0.8687 0.1658 0.5449 0.057 Uiso 1 1 calc R
C16 C 1.0302(5) 0.2570(5) 0.5506(5) 0.0439(18) Uani 1 1 d .
H16 H 1.0090 0.2982 0.5142 0.053 Uiso 1 1 calc R
C17 C 1.1433(5) 0.2588(5) 0.5981(5) 0.0380(17) Uani 1 1 d .
C18 C 1.2653(5) 0.3248(5) 0.6124(5) 0.0334(16) Uani 1 1 d .
C19 C 1.2541(5) 0.4037(5) 0.5594(5) 0.0392(18) Uani 1 1 d .
C20 C 1.1639(6) 0.4726(5) 0.5824(5) 0.0446(19) Uani 1 1 d .
H20 H 1.1090 0.4685 0.6276 0.054 Uiso 1 1 calc R
C21 C 1.1556(7) 0.5462(6) 0.5391(6) 0.058(2) Uani 1 1 d .
H21 H 1.0949 0.5909 0.5549 0.070 Uiso 1 1 calc R
C22 C 1.2365(8) 0.5539(6) 0.4726(6) 0.068(2) Uani 1 1 d .
H22 H 1.2307 0.6034 0.4431 0.082 Uiso 1 1 calc R
C23 C 1.3260(7) 0.4876(6) 0.4504(6) 0.067(2) Uani 1 1 d .
H23 H 1.3814 0.4933 0.4062 0.080 Uiso 1 1 calc R
C24 C 1.3353(6) 0.4123(6) 0.4928(5) 0.051(2) Uani 1 1 d .
H24 H 1.3961 0.3677 0.4764 0.061 Uiso 1 1 calc R
C25 C 1.3638(6) 0.2532(5) 0.5688(5) 0.0388(17) Uani 1 1 d .
C26 C 1.3379(6) 0.1606(6) 0.4833(5) 0.0481(19) Uani 1 1 d .
H26 H 1.2577 0.1398 0.4533 0.058 Uiso 1 1 calc R
C27 C 1.4256(8) 0.0963(6) 0.4394(6) 0.066(2) Uani 1 1 d .
H27 H 1.4044 0.0340 0.3812 0.080 Uiso 1 1 calc R
C28 C 1.5439(8) 0.1258(7) 0.4827(7) 0.066(2) Uani 1 1 d .
H28 H 1.6039 0.0836 0.4545 0.080 Uiso 1 1 calc R
C29 C 1.5730(6) 0.2183(7) 0.5682(6) 0.059(2) Uani 1 1 d .
H29 H 1.6534 0.2385 0.5976 0.071 Uiso 1 1 calc R
C30 C 1.4855(6) 0.2818(6) 0.6114(5) 0.0478(19) Uani 1 1 d .
H30 H 1.5074 0.3442 0.6694 0.057 Uiso 1 1 calc R
C31 C 1.2977(5) 0.3873(6) 0.7288(5) 0.0362(17) Uani 1 1 d .
C32 C 1.2901(5) 0.4888(6) 0.7939(5) 0.0412(18) Uani 1 1 d .
H32 H 1.2665 0.5420 0.7738 0.049 Uiso 1 1 calc R
C33 C 1.3241(5) 0.5000(5) 0.8975(5) 0.0406(18) Uani 1 1 d .
H33 H 1.3262 0.5611 0.9571 0.049 Uiso 1 1 calc R
C34 C 1.3527(5) 0.4053(5) 0.8931(5) 0.0354(17) Uani 1 1 d .
C35 C 1.3983(5) 0.3689(5) 0.9762(5) 0.0413(18) Uani 1 1 d .
H35A H 1.4301 0.4302 1.0381 0.050 Uiso 1 1 calc R
H35B H 1.4648 0.3271 0.9530 0.050 Uiso 1 1 calc R
C36 C 1.3742(5) 0.2539(6) 1.1021(5) 0.0386(17) Uani 1 1 d .
C37 C 1.3696(6) 0.1482(7) 1.0850(6) 0.068(2) Uani 1 1 d .
H37 H 1.3168 0.0992 1.0303 0.081 Uiso 1 1 calc R
C38 C 1.4429(8) 0.1142(7) 1.1484(7) 0.086(3) Uani 1 1 d .
H38 H 1.4399 0.0427 1.1352 0.103 Uiso 1 1 calc R
C39 C 1.5193(7) 0.1858(8) 1.2302(7) 0.072(3) Uani 1 1 d .
H39 H 1.5665 0.1633 1.2737 0.087 Uiso 1 1 calc R
C40 C 1.5261(6) 0.2901(7) 1.2478(6) 0.066(2) Uani 1 1 d .
H40 H 1.5794 0.3387 1.3024 0.079 Uiso 1 1 calc R
C41 C 1.4530(6) 0.3243(6) 1.1838(5) 0.051(2) Uani 1 1 d .
H41 H 1.4577 0.3958 1.1967 0.061 Uiso 1 1 calc R
C42 C 1.1892(6) 0.3902(5) 1.0813(5) 0.0388(17) Uani 1 1 d .
C43 C 1.2289(7) 0.4855(7) 1.1585(7) 0.088(3) Uani 1 1 d .
H43 H 1.3116 0.5017 1.1807 0.105 Uiso 1 1 calc R
C44 C 1.1517(9) 0.5596(7) 1.2057(7) 0.091(3) Uani 1 1 d .
H44 H 1.1830 0.6229 1.2595 0.109 Uiso 1 1 calc R
C45 C 1.0317(9) 0.5403(8) 1.1741(7) 0.078(3) Uani 1 1 d .
H45 H 0.9796 0.5903 1.2044 0.094 Uiso 1 1 calc R
C46 C 0.9890(8) 0.4467(8) 1.0972(8) 0.105(4) Uani 1 1 d .
H46 H 0.9062 0.4318 1.0751 0.126 Uiso 1 1 calc R
C47 C 1.0664(6) 0.3720(6) 1.0505(6) 0.072(3) Uani 1 1 d .
H47 H 1.0344 0.3084 0.9973 0.087 Uiso 1 1 calc R
N1 N 1.1343(5) 0.1838(5) 0.6394(4) 0.0413(16) Uani 1 1 d .
H1N H 1.189(5) 0.158(5) 0.656(5) 0.050 Uiso 1 1 d .
N2 N 1.3364(5) 0.3373(4) 0.7920(5) 0.0372(15) Uani 1 1 d .
H2N H 1.349(5) 0.275(5) 0.768(5) 0.045 Uiso 1 1 d .
P1 P 1.01364(14) 0.06608(14) 0.78873(14) 0.0378(5) Uani 1 1 d .
P2 P 1.28228(14) 0.29046(14) 1.01024(13) 0.0390(5) Uani 1 1 d .
Cu1 Cu 1.19496(6) 0.15242(7) 0.86818(6) 0.0426(3) Uani 1 1 d .
Br1 Br 1.35097(6) 0.07949(6) 0.75929(6) 0.0535(3) Uani 1 1 d .

loop_
_atom_site_aniso_label
_atom_site_aniso_U_11
_atom_site_aniso_U_22
_atom_site_aniso_U_33
_atom_site_aniso_U_23
_atom_site_aniso_U_13
_atom_site_aniso_U_12
C1 0.045(4) 0.044(5) 0.042(5) 0.020(4) 0.009(4) 0.002(4)
C2 0.064(5) 0.053(6) 0.073(6) 0.021(5) -0.012(5) -0.005(5)
C3 0.093(7) 0.046(7) 0.091(7) 0.018(6) 0.005(6) 0.024(6)
C4 0.129(9) 0.037(6) 0.063(6) 0.014(5) 0.026(6) -0.002(6)
C5 0.097(7) 0.050(7) 0.077(7) 0.016(6) 0.039(6) -0.022(5)
C6 0.057(5) 0.040(5) 0.053(5) 0.010(4) 0.012(4) -0.008(4)
C7 0.033(4) 0.042(5) 0.046(5) 0.017(4) 0.002(4) -0.005(3)
C8 0.043(4) 0.086(7) 0.044(5) 0.014(5) 0.004(4) 0.016(4)
C9 0.067(6) 0.090(7) 0.067(6) 0.028(6) 0.031(5) 0.017(5)
C10 0.067(6) 0.074(7) 0.101(8) 0.042(6) 0.050(6) 0.036(5)
C11 0.054(5) 0.117(8) 0.125(8) 0.075(7) 0.035(6) 0.041(5)
C12 0.052(5) 0.104(7) 0.086(6) 0.062(6) 0.028(5) 0.026(5)
C13 0.046(4) 0.033(5) 0.038(4) 0.012(4) 0.003(3) -0.010(3)
C14 0.036(4) 0.044(5) 0.027(4) 0.005(4) 0.008(3) -0.001(4)
C15 0.029(4) 0.054(5) 0.058(5) 0.022(4) -0.001(4) 0.004(4)
C16 0.037(4) 0.049(5) 0.048(5) 0.023(4) 0.000(4) 0.002(4)
C17 0.044(4) 0.043(5) 0.034(4) 0.021(4) 0.010(3) 0.006(4)
C18 0.036(4) 0.032(4) 0.034(4) 0.015(4) 0.008(3) 0.001(3)
C19 0.032(4) 0.046(5) 0.042(5) 0.023(4) 0.000(3) -0.002(3)
C20 0.041(4) 0.051(5) 0.049(5) 0.028(4) 0.006(4) 0.006(4)
C21 0.067(5) 0.061(6) 0.057(5) 0.031(5) 0.002(4) 0.020(4)
C22 0.093(6) 0.053(6) 0.068(6) 0.039(5) -0.012(5) -0.003(5)
C23 0.082(6) 0.069(7) 0.071(6) 0.050(5) 0.023(5) 0.000(5)
C24 0.057(5) 0.051(5) 0.055(5) 0.031(5) 0.012(4) 0.006(4)
C25 0.049(4) 0.030(5) 0.039(5) 0.013(4) 0.011(4) 0.005(4)
C26 0.044(4) 0.042(5) 0.054(5) 0.014(5) 0.011(4) 0.004(4)
C27 0.090(7) 0.047(6) 0.053(6) 0.007(5) 0.018(5) 0.016(5)
C28 0.070(6) 0.074(7) 0.069(7) 0.035(6) 0.034(5) 0.030(5)
C29 0.037(4) 0.084(7) 0.065(6) 0.033(6) 0.020(4) 0.025(5)
C30 0.037(4) 0.052(5) 0.050(5) 0.014(4) 0.011(4) 0.000(4)
C31 0.029(4) 0.042(5) 0.040(5) 0.019(4) 0.006(3) 0.003(3)
C32 0.042(4) 0.039(5) 0.045(5) 0.020(4) -0.001(4) 0.004(4)
C33 0.038(4) 0.031(5) 0.038(5) -0.002(4) 0.000(3) 0.000(3)
C34 0.026(3) 0.031(5) 0.040(5) 0.005(4) 0.006(3) -0.005(3)
C35 0.024(3) 0.050(5) 0.044(4) 0.014(4) 0.002(3) 0.002(3)
C36 0.035(4) 0.036(5) 0.044(5) 0.015(4) 0.005(3) 0.004(3)
C37 0.066(5) 0.061(7) 0.074(6) 0.029(5) -0.005(5) -0.001(5)
C38 0.106(7) 0.064(7) 0.100(8) 0.053(6) -0.013(6) 0.010(6)
C39 0.060(5) 0.102(8) 0.078(7) 0.063(7) -0.005(5) 0.013(5)
C40 0.057(5) 0.080(7) 0.064(6) 0.038(6) -0.016(4) -0.007(5)
C41 0.056(4) 0.049(5) 0.045(5) 0.020(4) -0.007(4) -0.003(4)
C42 0.041(4) 0.034(5) 0.033(4) 0.006(4) 0.000(3) 0.002(3)
C43 0.073(6) 0.078(7) 0.081(7) -0.003(6) -0.008(5) 0.030(6)
C44 0.103(8) 0.069(7) 0.069(7) -0.008(5) -0.001(6) 0.027(6)
C45 0.103(8) 0.074(8) 0.066(7) 0.025(6) 0.036(6) 0.044(6)
C46 0.061(6) 0.094(9) 0.140(10) 0.015(8) 0.031(6) 0.038(6)
C47 0.047(5) 0.060(6) 0.085(6) -0.001(5) 0.015(5) 0.008(4)
N1 0.035(4) 0.047(4) 0.046(4) 0.022(3) 0.006(3) 0.001(3)
N2 0.039(3) 0.032(4) 0.037(4) 0.009(4) 0.008(3) 0.001(3)
P1 0.0313(9) 0.0394(13) 0.0404(12) 0.0136(10) 0.0056(9) 0.0005(8)
P2 0.0322(9) 0.0419(13) 0.0388(12) 0.0112(10) 0.0046(9) 0.0049(9)
Cu1 0.0326(5) 0.0450(6) 0.0455(6) 0.0131(5) 0.0044(4) 0.0026(4)
Br1 0.0458(4) 0.0530(6) 0.0646(6) 0.0215(5) 0.0195(4) 0.0190(4)

loop_
_atom_type_symbol
_atom_type_description
_atom_type_scat_dispersion_real
_atom_type_scat_dispersion_imag
_atom_type_scat_source
C C 0.0033 0.0016 'International Tables Vol C Tables 4.2.6.8 and 6.1.1.4'
H H 0.0000 0.0000 'International Tables Vol C Tables 4.2.6.8 and 6.1.1.4'
N N 0.0061 0.0033 'International Tables Vol C Tables 4.2.6.8 and 6.1.1.4'
P P 0.1023 0.0942 'International Tables Vol C Tables 4.2.6.8 and 6.1.1.4'
Cu Cu 0.3201 1.2651 'International Tables Vol C Tables 4.2.6.8 and 6.1.1.4'
Br Br -0.2901 2.4595 'International Tables Vol C Tables 4.2.6.8 and 6.1.1.4'

loop_
_geom_angle_atom_site_label_1
_geom_angle_atom_site_label_2
_geom_angle_atom_site_label_3
_geom_angle
C2 C1 C6 118.6(7)
C2 C1 P1 118.8(5)
C6 C1 P1 122.3(6)
C1 C2 C3 121.2(7)
C1 C2 H2 119.4
C3 C2 H2 119.4
C4 C3 C2 120.1(8)
C4 C3 H3 119.9
C2 C3 H3 119.9
C3 C4 C5 119.7(8)
C3 C4 H4 120.2
C5 C4 H4 120.2
C4 C5 C6 120.1(8)
C4 C5 H5 119.9
C6 C5 H5 119.9
C1 C6 C5 120.1(7)
C1 C6 H6 119.9
C5 C6 H6 119.9
C12 C7 C8 117.6(6)
C12 C7 P1 124.2(6)
C8 C7 P1 118.1(5)
C7 C8 C9 121.0(7)
C7 C8 H8 119.5
C9 C8 H8 119.5
C10 C9 C8 120.3(8)
C10 C9 H9 119.8
C8 C9 H9 119.8
C9 C10 C11 120.2(8)
C9 C10 H10 119.9
C11 C10 H10 119.9
C10 C11 C12 119.9(8)
C10 C11 H11 120.0
C12 C11 H11 120.0
C7 C12 C11 121.0(7)
C7 C12 H12 119.5
C11 C12 H12 119.5
C14 C13 P1 118.2(4)
C14 C13 H13A 107.8
P1 C13 H13A 107.8
C14 C13 H13B 107.8
P1 C13 H13B 107.8
H13A C13 H13B 107.1
C15 C14 N1 106.6(6)
C15 C14 C13 132.4(6)
N1 C14 C13 120.9(6)
C14 C15 C16 108.2(6)
C14 C15 H15 125.9
C16 C15 H15 125.9
C17 C16 C15 107.7(6)
C17 C16 H16 126.1
C15 C16 H16 126.1
C16 C17 N1 106.6(6)
C16 C17 C18 133.6(6)
N1 C17 C18 119.8(5)
C31 C18 C17 106.8(5)
C31 C18 C25 110.1(5)
C17 C18 C25 110.5(5)
C31 C18 C19 108.3(5)
C17 C18 C19 110.8(5)
C25 C18 C19 110.2(5)
C24 C19 C20 118.3(6)
C24 C19 C18 121.5(6)
C20 C19 C18 120.1(6)
C21 C20 C19 121.0(7)
C21 C20 H20 119.5
C19 C20 H20 119.5
C20 C21 C22 120.3(7)
C20 C21 H21 119.8
C22 C21 H21 119.8
C23 C22 C21 119.2(8)
C23 C22 H22 120.4
C21 C22 H22 120.4
C22 C23 C24 121.2(7)
C22 C23 H23 119.4
C24 C23 H23 119.4
C19 C24 C23 119.9(7)
C19 C24 H24 120.0
C23 C24 H24 120.0
C26 C25 C30 116.7(6)
C26 C25 C18 121.6(6)
C30 C25 C18 121.6(6)
C25 C26 C27 123.0(7)
C25 C26 H26 118.5
C27 C26 H26 118.5
C28 C27 C26 119.1(7)
C28 C27 H27 120.5
C26 C27 H27 120.5
C27 C28 C29 119.4(8)
C27 C28 H28 120.3
C29 C28 H28 120.3
C28 C29 C30 121.3(7)
C28 C29 H29 119.4
C30 C29 H29 119.4
C29 C30 C25 120.5(7)
C29 C30 H30 119.7
C25 C30 H30 119.7
C32 C31 N2 105.5(6)
C32 C31 C18 134.1(6)
N2 C31 C18 120.2(6)
C31 C32 C33 108.8(6)
C31 C32 H32 125.6
C33 C32 H32 125.6
C34 C33 C32 107.0(6)
C34 C33 H33 126.5
C32 C33 H33 126.5
C33 C34 N2 107.9(6)
C33 C34 C35 131.8(7)
N2 C34 C35 120.3(6)
C34 C35 P2 114.0(4)
C34 C35 H35A 108.8
P2 C35 H35A 108.8
C34 C35 H35B 108.8
P2 C35 H35B 108.8
H35A C35 H35B 107.7
C41 C36 C37 118.0(6)
C41 C36 P2 123.9(5)
C37 C36 P2 118.0(6)
C36 C37 C38 121.0(8)
C36 C37 H37 119.5
C38 C37 H37 119.5
C39 C38 C37 120.0(8)
C39 C38 H38 120.0
C37 C38 H38 120.0
C40 C39 C38 120.0(8)
C40 C39 H39 120.0
C38 C39 H39 120.0
C39 C40 C41 120.0(7)
C39 C40 H40 120.0
C41 C40 H40 120.0
C36 C41 C40 121.0(7)
C36 C41 H41 119.5
C40 C41 H41 119.5
C43 C42 C47 115.7(7)
C43 C42 P2 126.6(5)
C47 C42 P2 117.5(6)
C42 C43 C44 123.0(8)
C42 C43 H43 118.5
C44 C43 H43 118.5
C45 C44 C43 120.3(9)
C45 C44 H44 119.8
C43 C44 H44 119.8
C44 C45 C46 118.3(9)
C44 C45 H45 120.8
C46 C45 H45 120.8
C45 C46 C47 121.3(8)
C45 C46 H46 119.4
C47 C46 H46 119.4
C42 C47 C46 121.3(8)
C42 C47 H47 119.3
C46 C47 H47 119.3
C14 N1 C17 110.8(5)
C14 N1 H1N 120(5)
C17 N1 H1N 126(5)
C34 N2 C31 110.8(6)
C34 N2 H2N 127(4)
C31 N2 H2N 122(4)
C7 P1 C1 102.8(3)
C7 P1 C13 106.2(3)
C1 P1 C13 99.1(3)
C7 P1 Cu1 118.4(2)
C1 P1 Cu1 114.0(2)
C13 P1 Cu1 114.1(2)
C42 P2 C36 108.8(3)
C42 P2 C35 101.7(3)
C36 P2 C35 100.4(3)
C42 P2 Cu1 118.8(2)
C36 P2 Cu1 114.1(2)
C35 P2 Cu1 110.8(2)
P1 Cu1 P2 141.88(7)
P1 Cu1 Br1 109.54(7)
P2 Cu1 Br1 108.43(7)

loop_
_geom_bond_atom_site_label_1
_geom_bond_atom_site_label_2
_geom_bond_distance
C1 C2 1.374(9)
C1 C6 1.381(8)
C1 P1 1.821(7)
C2 C3 1.382(10)
C2 H2 0.9300
C3 C4 1.369(10)
C3 H3 0.9300
C4 C5 1.372(10)
C4 H4 0.9300
C5 C6 1.400(9)
C5 H5 0.9300
C6 H6 0.9300
C7 C12 1.375(8)
C7 C8 1.384(8)
C7 P1 1.820(6)
C8 C9 1.386(9)
C8 H8 0.9300
C9 C10 1.346(9)
C9 H9 0.9300
C10 C11 1.364(10)
C10 H10 0.9300
C11 C12 1.390(9)
C11 H11 0.9300
C12 H12 0.9300
C13 C14 1.498(8)
C13 P1 1.849(6)
C13 H13A 0.9700
C13 H13B 0.9700
C14 C15 1.364(8)
C14 N1 1.371(7)
C15 C16 1.413(8)
C15 H15 0.9300
C16 C17 1.370(7)
C16 H16 0.9300
C17 N1 1.371(7)
C17 C18 1.534(8)
C18 C31 1.525(8)
C18 C25 1.533(8)
C18 C19 1.546(8)
C19 C24 1.383(8)
C19 C20 1.403(8)
C20 C21 1.376(8)
C20 H20 0.9300
C21 C22 1.377(9)
C21 H21 0.9300
C22 C23 1.373(9)
C22 H22 0.9300
C23 C24 1.391(9)
C23 H23 0.9300
C24 H24 0.9300
C25 C26 1.370(8)
C25 C30 1.400(8)
C26 C27 1.386(9)
C26 H26 0.9300
C27 C28 1.368(9)
C27 H27 0.9300
C28 C29 1.371(9)
C28 H28 0.9300
C29 C30 1.376(8)
C29 H29 0.9300
C30 H30 0.9300
C31 C32 1.363(8)
C31 N2 1.380(7)
C32 C33 1.420(8)
C32 H32 0.9300
C33 C34 1.350(8)
C33 H33 0.9300
C34 N2 1.358(7)
C34 C35 1.506(8)
C35 P2 1.836(6)
C35 H35A 0.9700
C35 H35B 0.9700
C36 C41 1.375(8)
C36 C37 1.383(9)
C36 P2 1.824(6)
C37 C38 1.393(9)
C37 H37 0.9300
C38 C39 1.368(10)
C38 H38 0.9300
C39 C40 1.361(10)
C39 H39 0.9300
C40 C41 1.399(8)
C40 H40 0.9300
C41 H41 0.9300
C42 C43 1.360(9)
C42 C47 1.373(8)
C42 P2 1.812(7)
C43 C44 1.386(10)
C43 H43 0.9300
C44 C45 1.346(10)
C44 H44 0.9300
C45 C46 1.350(10)
C45 H45 0.9300
C46 C47 1.391(9)
C46 H46 0.9300
C47 H47 0.9300
N1 H1N 0.80(5)
N2 H2N 0.83(6)
P1 Cu1 2.238(2)
P2 Cu1 2.251(2)
Cu1 Br1 2.4208(15)

loop_
_geom_hbond_atom_site_label_D
_geom_hbond_atom_site_label_H
_geom_hbond_atom_site_label_A
_geom_hbond_distance_DH
_geom_hbond_distance_HA
_geom_hbond_distance_DA
_geom_hbond_angle_DHA
N1 H1N Br1 0.80(5) 2.75(6) 3.525(5) 166(6)
N2 H2N Br1 0.83(6) 2.66(6) 3.431(6) 157(6)

loop_
_geom_torsion_atom_site_label_1
_geom_torsion_atom_site_label_2
_geom_torsion_atom_site_label_3
_geom_torsion_atom_site_label_4
_geom_torsion
C6 C1 C2 C3 -0.8(11)
P1 C1 C2 C3 -174.9(6)
C1 C2 C3 C4 1.6(13)
C2 C3 C4 C5 -1.2(13)
C3 C4 C5 C6 0.1(13)
C2 C1 C6 C5 -0.4(11)
P1 C1 C6 C5 173.6(5)
C4 C5 C6 C1 0.7(12)
C12 C7 C8 C9 0.7(11)
P1 C7 C8 C9 -177.9(6)
C7 C8 C9 C10 0.7(12)
C8 C9 C10 C11 -1.4(14)
C9 C10 C11 C12 0.7(14)
C8 C7 C12 C11 -1.4(11)
P1 C7 C12 C11 177.1(6)
C10 C11 C12 C7 0.7(13)
P1 C13 C14 C15 -124.7(7)
P1 C13 C14 N1 60.7(7)
N1 C14 C15 C16 1.9(7)
C13 C14 C15 C16 -173.2(6)
C14 C15 C16 C17 -2.3(8)
C15 C16 C17 N1 1.7(7)
C15 C16 C17 C18 -177.4(7)
C16 C17 C18 C31 116.7(8)
N1 C17 C18 C31 -62.3(7)
C16 C17 C18 C25 -123.6(8)
N1 C17 C18 C25 57.4(8)
C16 C17 C18 C19 -1.1(10)
N1 C17 C18 C19 179.9(5)
C31 C18 C19 C24 113.1(6)
C17 C18 C19 C24 -130.1(6)
C25 C18 C19 C24 -7.5(8)
C31 C18 C19 C20 -63.6(7)
C17 C18 C19 C20 53.2(8)
C25 C18 C19 C20 175.9(6)
C24 C19 C20 C21 0.7(10)
C18 C19 C20 C21 177.4(6)
C19 C20 C21 C22 -0.4(11)
C20 C21 C22 C23 -0.3(11)
C21 C22 C23 C24 0.8(12)
C20 C19 C24 C23 -0.2(10)
C18 C19 C24 C23 -176.9(6)
C22 C23 C24 C19 -0.5(11)
C31 C18 C25 C26 151.8(6)
C17 C18 C25 C26 34.1(8)
C19 C18 C25 C26 -88.7(7)
C31 C18 C25 C30 -31.4(8)
C17 C18 C25 C30 -149.1(6)
C19 C18 C25 C30 88.1(7)
C30 C25 C26 C27 0.2(10)
C18 C25 C26 C27 177.2(6)
C25 C26 C27 C28 0.1(11)
C26 C27 C28 C29 -0.2(12)
C27 C28 C29 C30 0.2(12)
C28 C29 C30 C25 0.1(11)
C26 C25 C30 C29 -0.3(10)
C18 C25 C30 C29 -177.2(6)
C17 C18 C31 C32 -100.9(8)
C25 C18 C31 C32 139.1(7)
C19 C18 C31 C32 18.4(9)
C17 C18 C31 N2 73.4(7)
C25 C18 C31 N2 -46.6(7)
C19 C18 C31 N2 -167.2(5)
N2 C31 C32 C33 -0.2(7)
C18 C31 C32 C33 174.7(6)
C31 C32 C33 C34 0.5(7)
C32 C33 C34 N2 -0.6(7)
C32 C33 C34 C35 177.9(6)
C33 C34 C35 P2 104.1(7)
N2 C34 C35 P2 -77.6(6)
C41 C36 C37 C38 -0.2(11)
P2 C36 C37 C38 176.1(6)
C36 C37 C38 C39 1.2(12)
C37 C38 C39 C40 -1.8(13)
C38 C39 C40 C41 1.5(12)
C37 C36 C41 C40 -0.2(10)
P2 C36 C41 C40 -176.2(5)
C39 C40 C41 C36 -0.5(11)
C47 C42 C43 C44 1.4(13)
P2 C42 C43 C44 176.8(7)
C42 C43 C44 C45 -1.7(15)
C43 C44 C45 C46 1.4(15)
C44 C45 C46 C47 -0.8(15)
C43 C42 C47 C46 -0.8(12)
P2 C42 C47 C46 -176.7(7)
C45 C46 C47 C42 0.6(14)
C15 C14 N1 C17 -0.9(7)
C13 C14 N1 C17 174.9(5)
C16 C17 N1 C14 -0.6(7)
C18 C17 N1 C14 178.7(6)
C33 C34 N2 C31 0.5(7)
C35 C34 N2 C31 -178.2(5)
C32 C31 N2 C34 -0.1(7)
C18 C31 N2 C34 -175.9(5)
C12 C7 P1 C1 -115.9(6)
C8 C7 P1 C1 62.6(6)
C12 C7 P1 C13 -12.4(7)
C8 C7 P1 C13 166.1(5)
C12 C7 P1 Cu1 117.4(6)
C8 C7 P1 Cu1 -64.1(6)
C2 C1 P1 C7 -156.9(6)
C6 C1 P1 C7 29.1(6)
C2 C1 P1 C13 94.1(6)
C6 C1 P1 C13 -79.9(6)
C2 C1 P1 Cu1 -27.5(6)
C6 C1 P1 Cu1 158.5(5)
C14 C13 P1 C7 85.5(5)
C14 C13 P1 C1 -168.2(5)
C14 C13 P1 Cu1 -46.7(5)
C43 C42 P2 C36 57.7(7)
C47 C42 P2 C36 -127.0(6)
C43 C42 P2 C35 -47.7(7)
C47 C42 P2 C35 127.6(6)
C43 C42 P2 Cu1 -169.5(6)
C47 C42 P2 Cu1 5.8(7)
C41 C36 P2 C42 -57.3(6)
C37 C36 P2 C42 126.7(6)
C41 C36 P2 C35 49.0(6)
C37 C36 P2 C35 -127.0(6)
C41 C36 P2 Cu1 167.5(5)
C37 C36 P2 Cu1 -8.5(6)
C34 C35 P2 C42 -72.6(5)
C34 C35 P2 C36 175.5(5)
C34 C35 P2 Cu1 54.6(5)
C7 P1 Cu1 P2 3.5(3)
C1 P1 Cu1 P2 -117.6(3)
C13 P1 Cu1 P2 129.5(2)
C7 P1 Cu1 Br1 -171.3(3)
C1 P1 Cu1 Br1 67.6(2)
C13 P1 Cu1 Br1 -45.2(2)
C42 P2 Cu1 P1 -17.6(3)
C36 P2 Cu1 P1 112.9(2)
C35 P2 Cu1 P1 -134.7(2)
C42 P2 Cu1 Br1 157.2(2)
C36 P2 Cu1 Br1 -72.3(2)
C35 P2 Cu1 Br1 40.1(2)
